data_2202623
loop_
_publ_author_name
'Cherouana, Aouatef'
'Bendjeddou, Lamia'
'Benali-Cherif, Nourredine'

_publ_section_title
;
 Hydrogen bonding in <i>m</i>-carboxyphenylammonium bisulfate
;
_journal_issue 11
_journal_name_full 'Acta Crystallographica Section E'
_journal_page_first o1790
_journal_page_last o1792
_journal_paper_doi 10.1107/S1600536803023134
_journal_volume 59
_journal_year 2003
_chemical_formula_iupac 'C7 H8 N1 O2 1+, H S O4 1-'
_chemical_formula_moiety 'C7 H8 N1 O2 1+, H S O4 1-'
_chemical_formula_structural 'C7 H9 N1 O6 S1'
_chemical_formula_sum 'C7 H9 N O6 S'
_chemical_formula_weight 235.21
_chemical_name_common 'm-carboxyphenylammonium bisulfate'
_space_group_IT_number 14
_symmetry_cell_setting monoclinic
_symmetry_space_group_name_Hall '-P 2ybc'
_symmetry_space_group_name_H-M 'P 1 21/c 1'
_atom_sites_solution_hydrogens geom
_atom_sites_solution_primary direct
_atom_sites_solution_secondary difmap
_cell_angle_alpha 90.00
_cell_angle_beta 92.562(2)
_cell_angle_gamma 90.00
_cell_formula_units_Z 4
_cell_length_a 11.4160(3)
_cell_length_b 10.5090(3)
_cell_length_c 7.6810(2)
_cell_measurement_reflns_used 12041
_cell_measurement_temperature 293
_cell_measurement_theta_max 30.00
_cell_measurement_theta_min 1.79
_cell_volume 920.57(4)
_computing_cell_refinement 'DENZO and SCALEPACK (Otwinowski & Minor, 1997)'
_computing_data_collection 'KappaCCD Reference Manual (Nonius, 1998)'
_computing_data_reduction 'DENZO and SCALEPACK'
_computing_molecular_graphics
;
ORTEPIII (Burnett & Johnson, 1996), ORTEP-3 (Farrugia, 1997) and CAMERON
(Watkin et al., 1993)
;
_computing_publication_material 'WinGX (Farrugia, 1999)'
_computing_structure_refinement 'SHELXL97 (Sheldrick, 1997)'
_computing_structure_solution 'SIR2002 (Burla et al., 2003)'
_diffrn_ambient_temperature 293
_diffrn_measured_fraction_theta_full 0.99
_diffrn_measured_fraction_theta_max 0.99
_diffrn_measurement_device 'Nonius KappaCCD'
_diffrn_measurement_method \f
_diffrn_radiation_monochromator graphite
_diffrn_radiation_source 'fine-focus sealed tube'
_diffrn_radiation_type MoK\a
_diffrn_radiation_wavelength 0.71073
_diffrn_reflns_av_R_equivalents 0.0336
_diffrn_reflns_av_sigmaI/netI 0.0271
_diffrn_reflns_limit_h_max 16
_diffrn_reflns_limit_h_min 0
_diffrn_reflns_limit_k_max 0
_diffrn_reflns_limit_k_min -14
_diffrn_reflns_limit_l_max 10
_diffrn_reflns_limit_l_min -10
_diffrn_reflns_number 12041
_diffrn_reflns_theta_full 30.00
_diffrn_reflns_theta_max 30.00
_diffrn_reflns_theta_min 1.79
_exptl_absorpt_coefficient_mu 0.362
_exptl_absorpt_correction_type none
_exptl_crystal_colour brown
_exptl_crystal_density_diffrn 1.697
_exptl_crystal_density_method 'not measured'
_exptl_crystal_description prism
_exptl_crystal_F_000 488
_exptl_crystal_size_max 0.4
_exptl_crystal_size_mid 0.3
_exptl_crystal_size_min 0.25
_refine_diff_density_max 0.440
_refine_diff_density_min -0.480
_refine_ls_extinction_method none
_refine_ls_goodness_of_fit_ref 1.165
_refine_ls_hydrogen_treatment mixed
_refine_ls_matrix_type full
_refine_ls_number_parameters 137
_refine_ls_number_reflns 2654
_refine_ls_number_restraints 0
_refine_ls_restrained_S_all 1.165
_refine_ls_R_factor_all 0.0431
_refine_ls_R_factor_gt 0.0347
_refine_ls_shift/su_max 0.000
_refine_ls_shift/su_mean 0.000
_refine_ls_structure_factor_coef Fsqd
_refine_ls_weighting_details 'calc w = 1/[\s^2^(Fo^2^)+(0.0573P)^2^+0.3395P] where P = (Fo^2^+2Fc^2^)/3'
_refine_ls_weighting_scheme calc
_refine_ls_wR_factor_gt 0.0995
_refine_ls_wR_factor_ref 0.1150
_reflns_number_gt 2331
_reflns_number_total 2694
_reflns_threshold_expression I>2\s(I)
_cod_data_source_file dn6102.cif
_cod_data_source_block I
_cod_original_sg_symbol_H-M 'P 21/c'
_cod_original_formula_sum 'C7 H9 N1 O6 S1'
_cod_database_code 2202623
_cod_database_fobs_code 2202623

loop_
_symmetry_equiv_pos_as_xyz
'x, y, z'
'-x, y+1/2, -z+1/2'
'-x, -y, -z'
'x, -y-1/2, z-1/2'

loop_
_atom_site_label
_atom_site_fract_x
_atom_site_fract_y
_atom_site_fract_z
_atom_site_U_iso_or_equiv
_atom_site_adp_type
_atom_site_calc_flag
_atom_site_refinement_flags
_atom_site_occupancy
_atom_site_disorder_assembly
_atom_site_disorder_group
_atom_site_type_symbol
S 1.08057(3) 0.41668(3) 0.81551(4) 0.02310(13) Uani d . 1 . . S
O6 1.03192(11) 0.54457(11) 0.79674(16) 0.0321(3) Uani d . 1 . . O
C2 0.55502(12) 0.37274(14) 0.65857(19) 0.0238(3) Uani d . 1 . . C
O3 1.18335(10) 0.41531(13) 0.93462(16) 0.0351(3) Uani d . 1 . . O
N 0.79902(11) 0.60929(12) 0.66838(17) 0.0251(3) Uani d . 1 . . N
H11 0.7559 0.6645 0.7257 0.038 Uiso calc R 1 . . H
H12 0.8174 0.6428 0.5667 0.038 Uiso calc R 1 . . H
H13 0.8644 0.5920 0.7314 0.038 Uiso calc R 1 . . H
C4 0.73202(12) 0.49166(14) 0.63767(18) 0.0221(3) Uani d . 1 . . C
O2 0.36894(10) 0.27236(12) 0.6651(2) 0.0408(3) Uani d . 1 . . O
O5 0.98590(11) 0.33295(12) 0.89992(16) 0.0340(3) Uani d . 1 . . O
H5 0.9711 0.3624 0.9953 0.051 Uiso calc R 1 . . H
O4 1.09769(13) 0.35504(14) 0.65199(16) 0.0414(3) Uani d . 1 . . O
C5 0.78403(13) 0.39216(16) 0.5513(2) 0.0285(3) Uani d . 1 . . C
H51 0.8606 0.3992 0.5157 0.034 Uiso calc R 1 . . H
C6 0.71984(14) 0.28176(16) 0.5188(2) 0.0330(3) Uani d . 1 . . C
H6 0.7537 0.2139 0.4617 0.040 Uiso calc R 1 . . H
O1 0.40013(10) 0.44931(13) 0.82109(19) 0.0395(3) Uani d . 1 . . O
H1 0.3322 0.4370 0.8472 0.059 Uiso calc R 1 . . H
C7 0.60533(14) 0.27223(15) 0.5710(2) 0.0291(3) Uani d . 1 . . C
H7 0.5623 0.1986 0.5475 0.035 Uiso calc R 1 . . H
C3 0.61902(12) 0.48396(14) 0.69359(19) 0.0232(3) Uani d . 1 . . C
H3 0.5862 0.5512 0.7532 0.028 Uiso calc R 1 . . H
C1 0.43239(13) 0.35927(14) 0.7140(2) 0.0266(3) Uani d . 1 . . C

loop_
_atom_site_aniso_label
_atom_site_aniso_U_11
_atom_site_aniso_U_22
_atom_site_aniso_U_33
_atom_site_aniso_U_12
_atom_site_aniso_U_13
_atom_site_aniso_U_23
S 0.02055(19) 0.0274(2) 0.02172(19) 0.00378(12) 0.00483(12) -0.00036(12)
O6 0.0343(6) 0.0289(6) 0.0335(6) 0.0066(5) 0.0055(5) 0.0050(5)
C2 0.0179(6) 0.0261(7) 0.0275(7) -0.0009(5) 0.0029(5) 0.0019(5)
O3 0.0196(5) 0.0535(8) 0.0322(6) 0.0049(5) 0.0016(4) 0.0019(5)
N 0.0199(5) 0.0275(6) 0.0281(6) -0.0027(4) 0.0031(4) -0.0004(5)
C4 0.0183(6) 0.0244(6) 0.0236(6) -0.0009(5) 0.0010(5) 0.0016(5)
O2 0.0274(6) 0.0327(6) 0.0635(9) -0.0095(5) 0.0128(6) -0.0083(6)
O5 0.0341(6) 0.0346(6) 0.0338(6) -0.0090(5) 0.0064(5) -0.0001(5)
O4 0.0483(8) 0.0485(7) 0.0282(6) 0.0056(6) 0.0110(5) -0.0099(5)
C5 0.0206(6) 0.0341(8) 0.0313(7) 0.0010(6) 0.0066(5) -0.0032(6)
C6 0.0278(7) 0.0315(8) 0.0402(8) 0.0026(6) 0.0072(6) -0.0097(7)
O1 0.0226(5) 0.0421(7) 0.0549(8) -0.0059(5) 0.0141(5) -0.0155(6)
C7 0.0267(7) 0.0259(7) 0.0349(8) -0.0019(5) 0.0025(6) -0.0044(6)
C3 0.0204(6) 0.0230(6) 0.0264(7) 0.0006(5) 0.0035(5) -0.0006(5)
C1 0.0209(6) 0.0251(7) 0.0340(7) -0.0004(5) 0.0046(5) 0.0030(6)

loop_
_atom_type_symbol
_atom_type_description
_atom_type_scat_dispersion_real
_atom_type_scat_dispersion_imag
_atom_type_scat_source
C C 0.0033 0.0016 'International Tables Vol C Tables 4.2.6.8 and 6.1.1.4'
H H 0.0000 0.0000 'International Tables Vol C Tables 4.2.6.8 and 6.1.1.4'
N N 0.0061 0.0033 'International Tables Vol C Tables 4.2.6.8 and 6.1.1.4'
O O 0.0106 0.0060 'International Tables Vol C Tables 4.2.6.8 and 6.1.1.4'
S S 0.1246 0.1234 'International Tables Vol C Tables 4.2.6.8 and 6.1.1.4'

loop_
_geom_angle_atom_site_label_1
_geom_angle_atom_site_label_2
_geom_angle_atom_site_label_3
_geom_angle
_geom_angle_publ_flag
O4 S O3 114.11(8) y
O4 S O6 113.31(8) y
O3 S O6 111.34(8) y
O4 S O5 103.51(8) y
O3 S O5 106.72(7) y
O6 S O5 107.06(7) y
C7 C2 C3 120.31(13) ?
C7 C2 C1 118.71(14) ?
C3 C2 C1 120.98(13) ?
C4 N H11 109.5 ?
C4 N H12 109.5 ?
H11 N H12 109.5 ?
C4 N H13 109.5 ?
H11 N H13 109.5 ?
H12 N H13 109.5 ?
C3 C4 C5 122.08(13) ?
C3 C4 N 119.15(13) ?
C5 C4 N 118.76(12) ?
S O5 H5 109.5 ?
C4 C5 C6 118.84(14) ?
C4 C5 H51 120.6 ?
C6 C5 H51 120.6 ?
C7 C6 C5 120.29(14) ?
C7 C6 H6 119.9 ?
C5 C6 H6 119.9 ?
C1 O1 H1 109.5 ?
C6 C7 C2 119.99(14) ?
C6 C7 H7 120.0 ?
C2 C7 H7 120.0 ?
C4 C3 C2 118.48(13) ?
C4 C3 H3 120.8 ?
C2 C3 H3 120.8 ?
O2 C1 O1 123.63(14) ?
O2 C1 C2 122.59(14) ?
O1 C1 C2 113.78(13) ?

loop_
_geom_bond_atom_site_label_1
_geom_bond_atom_site_label_2
_geom_bond_site_symmetry_2
_geom_bond_distance
_geom_bond_publ_flag
S O4 . 1.4343(12) y
S O3 . 1.4554(12) y
S O6 . 1.4589(12) y
S O5 . 1.5574(12) y
C2 C7 . 1.390(2) ?
C2 C3 . 1.398(2) ?
C2 C1 . 1.4881(19) ?
N C4 . 1.4672(18) ?
N H11 . 0.8900 ?
N H12 . 0.8900 ?
N H13 . 0.8900 ?
C4 C3 . 1.3801(19) ?
C4 C5 . 1.386(2) ?
O2 C1 . 1.2149(19) ?
O5 H5 . 0.8200 y
C5 C6 . 1.389(2) ?
C5 H51 . 0.9300 ?
C6 C7 . 1.388(2) ?
C6 H6 . 0.9300 ?
O1 C1 . 1.317(2) ?
O1 H1 . 0.8200 ?
C7 H7 . 0.9300 ?
C3 H3 . 0.9300 ?

loop_
_geom_hbond_atom_site_label_D
_geom_hbond_atom_site_label_H
_geom_hbond_atom_site_label_A
_geom_hbond_site_symmetry_A
_geom_hbond_distance_DH
_geom_hbond_distance_HA
_geom_hbond_distance_DA
_geom_hbond_angle_DHA
N H11 O2 2_656 0.89 2.03 2.9101(18) 169
N H12 O4 3_766 0.89 1.98 2.8010(18) 153
N H13 O6 . 0.89 2.02 2.8757(18) 162
O5 H5 O6 3_767 0.82 1.87 2.6776(17) 166
O1 H1 O3 1_455 0.82 1.87 2.6843(16) 173

loop_
_cod_related_entry_id
_cod_related_entry_database
_cod_related_entry_code
1 ChemSpider 21131345
